data_4326425
loop_
_publ_author_name
'Christopher J. Snyder'
'Mary Jane Heeg'
'Charles H. Winter'

_publ_contact_author 'Prof. Charles H. Winter'
_publ_contact_author_address
; Department of Chemistry
     Wayne State University
 Detroit, Michigan 48202
 USA
;
_publ_contact_author_email chw@chem.wayne.edu
_publ_section_title
;
 Poly(pyrazolyl)aluminate Complexes Containing Aluminum-Hydrogen Bonds
;
_journal_name_full 'Inorganic Chemistry'
_journal_page_first 9210
_journal_page_last 9212
_journal_paper_doi 10.1021/ic201541c
_journal_volume 50
_journal_year 2011
_chemical_formula_sum 'C50 H62 Br2 Mg2 N4 O5'
_chemical_formula_weight 1007.48
_chemical_name_systematic
; 
 ? 
;
_space_group_IT_number 14
_symmetry_cell_setting monoclinic
_symmetry_space_group_name_Hall '-P 2yn'
_symmetry_space_group_name_H-M 'P 1 21/n 1'
_atom_sites_solution_hydrogens geom
_atom_sites_solution_primary direct
_atom_sites_solution_secondary difmap
_audit_creation_method SHELXL-97
_cell_angle_alpha 90.00
_cell_angle_beta 100.578(3)
_cell_angle_gamma 90.00
_cell_formula_units_Z 4
_cell_length_a 17.0633(10)
_cell_length_b 15.1262(9)
_cell_length_c 18.7538(12)
_cell_measurement_reflns_used 8146
_cell_measurement_temperature 100(2)
_cell_measurement_theta_max 28.0
_cell_measurement_theta_min 2.5
_cell_volume 4758.2(5)
_computing_cell_refinement 'Bruker APEX2'
_computing_data_collection 'Bruker APEX2'
_computing_data_reduction 'Bruker APEX2'
_computing_molecular_graphics SHELXTL-Plus
_computing_publication_material SHELXL-97
_computing_structure_refinement 'SHELXL-97 (Sheldrick, 1997)'
_computing_structure_solution 'SHELXS-97 (Sheldrick, 1990)'
_diffrn_ambient_temperature 100(2)
_diffrn_measured_fraction_theta_full 0.998
_diffrn_measured_fraction_theta_max 0.998
_diffrn_measurement_method 'Bruker APEX2'
_diffrn_radiation_monochromator graphite
_diffrn_radiation_source 'fine-focus sealed tube'
_diffrn_radiation_type MoK\a
_diffrn_radiation_wavelength 0.71073
_diffrn_reflns_av_R_equivalents 0.0606
_diffrn_reflns_av_sigmaI/netI 0.0384
_diffrn_reflns_limit_h_max 22
_diffrn_reflns_limit_h_min -22
_diffrn_reflns_limit_k_max 20
_diffrn_reflns_limit_k_min 0
_diffrn_reflns_limit_l_max 24
_diffrn_reflns_limit_l_min 0
_diffrn_reflns_number 86718
_diffrn_reflns_theta_full 28.26
_diffrn_reflns_theta_max 28.26
_diffrn_reflns_theta_min 1.48
_exptl_absorpt_coefficient_mu 1.781
_exptl_absorpt_correction_T_max 0.7261
_exptl_absorpt_correction_T_min 0.6100
_exptl_absorpt_correction_type multi-scan
_exptl_absorpt_process_details 'SADABS, Sheldrick, 1997'
_exptl_crystal_colour colorless
_exptl_crystal_density_diffrn 1.406
_exptl_crystal_description fragment
_exptl_crystal_F_000 2096
_exptl_crystal_size_max 0.31
_exptl_crystal_size_mid 0.30
_exptl_crystal_size_min 0.19
_refine_diff_density_max 1.276
_refine_diff_density_min -0.898
_refine_diff_density_rms 0.084
_refine_ls_extinction_method none
_refine_ls_goodness_of_fit_ref 1.030
_refine_ls_hydrogen_treatment constr
_refine_ls_matrix_type full
_refine_ls_number_parameters 568
_refine_ls_number_reflns 11765
_refine_ls_number_restraints 6
_refine_ls_restrained_S_all 1.030
_refine_ls_R_factor_all 0.0589
_refine_ls_R_factor_gt 0.0426
_refine_ls_shift/su_max 0.001
_refine_ls_shift/su_mean 0.000
_refine_ls_structure_factor_coef Fsqd
_refine_ls_weighting_details 'calc w=1/[\s^2^(Fo^2^)+(0.0422P)^2^+8.7967P] where P=(Fo^2^+2Fc^2^)/3'
_refine_ls_weighting_scheme calc
_refine_ls_wR_factor_gt 0.1014
_refine_ls_wR_factor_ref 0.1091
_reflns_number_gt 9431
_reflns_number_total 11765
_reflns_threshold_expression >2sigma(I)
_cod_data_source_file ic201541c_si_002_7.cif
_cod_data_source_block bhem
_cod_database_code 4326425

loop_
_symmetry_equiv_pos_as_xyz
'x, y, z'
'-x+1/2, y+1/2, -z+1/2'
'-x, -y, -z'
'x-1/2, -y-1/2, z-1/2'

loop_
_atom_site_label
_atom_site_type_symbol
_atom_site_fract_x
_atom_site_fract_y
_atom_site_fract_z
_atom_site_U_iso_or_equiv
_atom_site_adp_type
_atom_site_occupancy
_atom_site_symmetry_multiplicity
_atom_site_calc_flag
_atom_site_refinement_flags
Br1 Br -0.173886(14) 0.926283(17) 0.319318(14) 0.01945(7) Uani 1 1 d .
Br2 Br 0.165849(14) 0.900992(16) 0.176774(14) 0.01822(7) Uani 1 1 d .
Mg1 Mg -0.08372(5) 1.03501(5) 0.27719(4) 0.01330(16) Uani 1 1 d .
Mg2 Mg 0.09023(5) 1.02470(5) 0.21878(4) 0.01303(16) Uani 1 1 d .
N1 N 0.01969(12) 1.07587(13) 0.34806(11) 0.0148(4) Uani 1 1 d .
N2 N 0.09226(12) 1.06483(14) 0.32653(11) 0.0147(4) Uani 1 1 d .
C1 C 0.03257(15) 1.12080(17) 0.41159(13) 0.0168(5) Uani 1 1 d .
C2 C 0.11309(15) 1.14069(18) 0.43154(14) 0.0190(5) Uani 1 1 d .
H2 H 0.1385 1.1725 0.4731 0.023 Uiso 1 1 calc R
C3 C 0.14843(14) 1.10366(16) 0.37725(13) 0.0160(5) Uani 1 1 d .
C4 C -0.03186(15) 1.13981(18) 0.45269(13) 0.0184(5) Uani 1 1 d .
C5 C -0.04035(16) 1.22437(19) 0.47993(14) 0.0223(5) Uani 1 1 d .
H5 H -0.0046 1.2700 0.4722 0.027 Uiso 1 1 calc R
C6 C -0.10111(17) 1.2423(2) 0.51844(15) 0.0271(6) Uani 1 1 d .
H6 H -0.1066 1.3000 0.5369 0.033 Uiso 1 1 calc R
C7 C -0.15357(16) 1.1758(2) 0.52986(14) 0.0270(6) Uani 1 1 d .
H7 H -0.1959 1.1884 0.5549 0.032 Uiso 1 1 calc R
C8 C -0.14416(16) 1.0911(2) 0.50474(15) 0.0254(6) Uani 1 1 d .
H8 H -0.1792 1.0452 0.5137 0.030 Uiso 1 1 calc R
C9 C -0.08340(15) 1.07295(19) 0.46642(14) 0.0210(5) Uani 1 1 d .
H9 H -0.0770 1.0147 0.4495 0.025 Uiso 1 1 calc R
C10 C 0.23454(14) 1.09881(17) 0.37596(13) 0.0169(5) Uani 1 1 d .
C11 C 0.28312(15) 1.17243(19) 0.39506(14) 0.0211(5) Uani 1 1 d .
H11 H 0.2601 1.2265 0.4068 0.025 Uiso 1 1 calc R
C12 C 0.36478(16) 1.1676(2) 0.39715(15) 0.0235(6) Uani 1 1 d .
H12 H 0.3971 1.2183 0.4100 0.028 Uiso 1 1 calc R
C13 C 0.39932(15) 1.0890(2) 0.38052(15) 0.0248(6) Uani 1 1 d .
H13 H 0.4552 1.0856 0.3823 0.030 Uiso 1 1 calc R
C14 C 0.35152(16) 1.0155(2) 0.36134(16) 0.0275(6) Uani 1 1 d .
H14 H 0.3748 0.9617 0.3494 0.033 Uiso 1 1 calc R
C15 C 0.26963(15) 1.01996(18) 0.35936(15) 0.0222(5) Uani 1 1 d .
H15 H 0.2375 0.9691 0.3467 0.027 Uiso 1 1 calc R
N3 N -0.08256(12) 1.07156(14) 0.16895(11) 0.0147(4) Uani 1 1 d .
N4 N -0.00932(12) 1.07633(14) 0.14795(11) 0.0151(4) Uani 1 1 d .
C16 C -0.13633(14) 1.11302(17) 0.11780(13) 0.0164(5) Uani 1 1 d .
C17 C -0.09848(15) 1.14660(18) 0.06400(14) 0.0195(5) Uani 1 1 d .
H17 H -0.1217 1.1797 0.0224 0.023 Uiso 1 1 calc R
C18 C -0.01928(14) 1.12126(17) 0.08425(13) 0.0170(5) Uani 1 1 d .
C19 C -0.22226(14) 1.11523(17) 0.11973(13) 0.0167(5) Uani 1 1 d .
C20 C -0.26172(15) 1.04043(18) 0.13932(14) 0.0193(5) Uani 1 1 d .
H20 H -0.2324 0.9879 0.1536 0.023 Uiso 1 1 calc R
C21 C -0.34335(15) 1.04240(19) 0.13804(14) 0.0217(5) Uani 1 1 d .
H21 H -0.3694 0.9913 0.1516 0.026 Uiso 1 1 calc R
C22 C -0.38709(15) 1.11829(19) 0.11719(14) 0.0215(5) Uani 1 1 d .
H22 H -0.4429 1.1192 0.1162 0.026 Uiso 1 1 calc R
C23 C -0.34874(15) 1.19291(18) 0.09775(14) 0.0208(5) Uani 1 1 d .
H23 H -0.3783 1.2453 0.0838 0.025 Uiso 1 1 calc R
C24 C -0.26697(15) 1.19128(18) 0.09855(14) 0.0197(5) Uani 1 1 d .
H24 H -0.2413 1.2425 0.0845 0.024 Uiso 1 1 calc R
C25 C 0.04628(15) 1.13504(18) 0.04357(13) 0.0191(5) Uani 1 1 d .
C26 C 0.09575(15) 1.0652(2) 0.03199(14) 0.0227(6) Uani 1 1 d .
H26 H 0.0864 1.0078 0.0491 0.027 Uiso 1 1 calc R
C27 C 0.15865(16) 1.0792(2) -0.00445(15) 0.0287(7) Uani 1 1 d .
H27 H 0.1924 1.0314 -0.0119 0.034 Uiso 1 1 calc R
C28 C 0.17222(17) 1.1627(2) -0.02995(15) 0.0310(7) Uani 1 1 d .
H28 H 0.2162 1.1725 -0.0535 0.037 Uiso 1 1 calc R
C29 C 0.12199(18) 1.2316(2) -0.02119(15) 0.0315(7) Uani 1 1 d .
H29 H 0.1303 1.2883 -0.0402 0.038 Uiso 1 1 calc R
C30 C 0.05885(16) 1.2181(2) 0.01565(14) 0.0246(6) Uani 1 1 d .
H30 H 0.0244 1.2658 0.0217 0.029 Uiso 1 1 calc R
O1 O -0.00176(9) 0.92813(11) 0.24819(9) 0.0138(3) Uani 1 1 d .
C31 C -0.04031(15) 0.87214(16) 0.18683(13) 0.0165(5) Uani 1 1 d .
H31A H -0.0227 0.8899 0.1414 0.020 Uiso 1 1 calc R
H31B H -0.0991 0.8775 0.1797 0.020 Uiso 1 1 calc R
C32 C -0.01442(16) 0.77836(17) 0.20734(14) 0.0200(5) Uani 1 1 d .
H32A H 0.0369 0.7642 0.1924 0.024 Uiso 1 1 calc R
H32B H -0.0553 0.7351 0.1853 0.024 Uiso 1 1 calc R
C33 C -0.00572(15) 0.77980(17) 0.28995(14) 0.0196(5) Uani 1 1 d .
H33A H -0.0582 0.7744 0.3049 0.023 Uiso 1 1 calc R
H33B H 0.0295 0.7316 0.3126 0.023 Uiso 1 1 calc R
C34 C 0.03124(15) 0.86949(17) 0.30975(13) 0.0168(5) Uani 1 1 d .
H34A H 0.0168 0.8914 0.3554 0.020 Uiso 1 1 calc R
H34B H 0.0901 0.8663 0.3160 0.020 Uiso 1 1 calc R
O2 O -0.14623(11) 1.14683(12) 0.29300(11) 0.0240(4) Uani 1 1 d .
C35 C -0.1193(2) 1.2347(2) 0.28075(19) 0.0393(8) Uani 1 1 d .
H35A H -0.1216 1.2461 0.2284 0.047 Uiso 1 1 calc R
H35B H -0.0642 1.2447 0.3071 0.047 Uiso 1 1 calc R
C36 C -0.1806(2) 1.2937(2) 0.3119(2) 0.0547(12) Uani 1 1 d .
H36A H -0.1623 1.3046 0.3644 0.066 Uiso 1 1 calc R
H36B H -0.1881 1.3512 0.2863 0.066 Uiso 1 1 calc R
C37 C -0.2557(2) 1.2416(3) 0.2991(2) 0.0485(9) Uani 1 1 d .
H37A H -0.2914 1.2592 0.3327 0.058 Uiso 1 1 calc R
H37B H -0.2845 1.2477 0.2484 0.058 Uiso 1 1 calc R
C38 C -0.22497(19) 1.1515(3) 0.31409(18) 0.0410(9) Uani 1 1 d .
H38A H -0.2617 1.1081 0.2860 0.049 Uiso 1 1 calc R
H38B H -0.2203 1.1379 0.3663 0.049 Uiso 1 1 calc R
O3 O 0.16778(10) 1.12349(12) 0.20314(10) 0.0176(4) Uani 1 1 d .
C39 C 0.24677(15) 1.11406(18) 0.18395(15) 0.0208(5) Uani 1 1 d .
H39A H 0.2422 1.0936 0.1332 0.025 Uiso 1 1 calc R
H39B H 0.2795 1.0711 0.2164 0.025 Uiso 1 1 calc R
C40 C 0.28344(16) 1.20528(19) 0.19319(15) 0.0232(6) Uani 1 1 d .
H40A H 0.3196 1.2154 0.1583 0.028 Uiso 1 1 calc R
H40B H 0.3134 1.2140 0.2431 0.028 Uiso 1 1 calc R
C41 C 0.21102(16) 1.26603(19) 0.17760(15) 0.0248(6) Uani 1 1 d .
H41A H 0.2229 1.3249 0.2001 0.030 Uiso 1 1 calc R
H41B H 0.1920 1.2733 0.1248 0.030 Uiso 1 1 calc R
C42 C 0.15091(16) 1.21632(17) 0.21260(15) 0.0210(5) Uani 1 1 d .
H42A H 0.1573 1.2313 0.2647 0.025 Uiso 1 1 calc R
H42B H 0.0958 1.2309 0.1886 0.025 Uiso 1 1 calc R
O4 O 0.40582(13) 0.05563(15) 0.11224(12) 0.0343(5) Uani 1 1 d .
C43 C 0.3912(2) -0.0054(2) 0.05390(19) 0.0459(9) Uani 1 1 d D
H43A H 0.4415 -0.0215 0.0378 0.055 Uiso 1 1 calc R
H43B H 0.3538 0.0198 0.0122 0.055 Uiso 1 1 calc R
C44 C 0.3544(2) -0.0865(2) 0.08477(16) 0.0530(11) Uani 1 1 d D
H44A H 0.3682 -0.1418 0.0616 0.064 Uiso 1 1 calc R
H44B H 0.2957 -0.0813 0.0780 0.064 Uiso 1 1 calc R
C45 C 0.3928(2) -0.08415(19) 0.16576(17) 0.0485(10) Uani 1 1 d D
H45A H 0.3517 -0.0890 0.1966 0.058 Uiso 1 1 calc R
H45B H 0.4317 -0.1328 0.1781 0.058 Uiso 1 1 calc R
C46 C 0.43456(17) 0.00637(19) 0.17564(17) 0.0326(7) Uani 1 1 d D
H46A H 0.4220 0.0369 0.2188 0.039 Uiso 1 1 calc R
H46B H 0.4931 -0.0010 0.1820 0.039 Uiso 1 1 calc R
O5 O 0.9004(2) 0.5184(3) 0.1740(2) 0.0877(11) Uani 1 1 d .
C47 C 0.9480(3) 0.4396(3) 0.16963(19) 0.0595(12) Uani 1 1 d D
H47A H 0.9396 0.3955 0.2065 0.071 Uiso 1 1 calc R
H47B H 1.0054 0.4542 0.1766 0.071 Uiso 1 1 calc R
C48 C 0.9172(4) 0.4048(3) 0.0925(2) 0.138(4) Uani 1 1 d D
H48A H 0.8950 0.3444 0.0933 0.166 Uiso 1 1 calc R
H48B H 0.9597 0.4048 0.0629 0.166 Uiso 1 1 calc R
C49 C 0.8519(3) 0.4729(4) 0.0645(3) 0.174(5) Uani 1 1 d D
H49A H 0.8475 0.4826 0.0117 0.209 Uiso 1 1 calc R
H49B H 0.7995 0.4533 0.0742 0.209 Uiso 1 1 calc R
C50 C 0.8799(2) 0.5575(3) 0.10724(19) 0.0540(12) Uani 1 1 d D
H50A H 0.9261 0.5853 0.0909 0.065 Uiso 1 1 calc R
H50B H 0.8364 0.6012 0.1056 0.065 Uiso 1 1 calc R

loop_
_atom_site_aniso_label
_atom_site_aniso_U_11
_atom_site_aniso_U_22
_atom_site_aniso_U_33
_atom_site_aniso_U_23
_atom_site_aniso_U_13
_atom_site_aniso_U_12
Br1 0.01700(12) 0.01910(13) 0.02402(14) -0.00130(10) 0.00843(10) -0.00421(9)
Br2 0.01711(12) 0.01573(13) 0.02343(14) 0.00006(10) 0.00796(9) 0.00249(9)
Mg1 0.0104(4) 0.0142(4) 0.0153(4) -0.0002(3) 0.0024(3) -0.0002(3)
Mg2 0.0106(4) 0.0144(4) 0.0140(4) 0.0002(3) 0.0022(3) 0.0001(3)
N1 0.0130(9) 0.0157(10) 0.0162(10) -0.0003(8) 0.0041(8) 0.0005(8)
N2 0.0114(9) 0.0166(10) 0.0164(10) -0.0005(8) 0.0035(8) -0.0003(8)
C1 0.0170(11) 0.0183(12) 0.0151(12) -0.0024(9) 0.0028(9) 0.0007(9)
C2 0.0158(12) 0.0229(13) 0.0182(12) -0.0046(10) 0.0027(10) -0.0016(10)
C3 0.0135(11) 0.0176(12) 0.0165(12) -0.0015(9) 0.0017(9) -0.0010(9)
C4 0.0152(11) 0.0261(14) 0.0131(11) -0.0034(10) 0.0009(9) 0.0036(10)
C5 0.0206(13) 0.0268(14) 0.0189(13) -0.0029(11) 0.0022(10) 0.0036(11)
C6 0.0291(14) 0.0320(16) 0.0197(13) -0.0047(11) 0.0029(11) 0.0128(12)
C7 0.0189(13) 0.0474(19) 0.0159(13) -0.0005(12) 0.0061(10) 0.0119(12)
C8 0.0174(12) 0.0403(17) 0.0190(13) 0.0008(12) 0.0047(10) 0.0002(11)
C9 0.0188(12) 0.0274(14) 0.0169(12) -0.0035(10) 0.0034(10) 0.0015(10)
C10 0.0131(11) 0.0237(13) 0.0136(11) -0.0009(10) 0.0014(9) -0.0009(9)
C11 0.0178(12) 0.0244(14) 0.0214(13) -0.0041(10) 0.0048(10) -0.0031(10)
C12 0.0175(12) 0.0320(15) 0.0207(13) -0.0012(11) 0.0024(10) -0.0075(11)
C13 0.0125(11) 0.0372(16) 0.0248(14) 0.0014(12) 0.0038(10) 0.0009(11)
C14 0.0188(13) 0.0321(16) 0.0322(16) -0.0042(12) 0.0059(11) 0.0049(11)
C15 0.0161(12) 0.0233(14) 0.0267(14) -0.0025(11) 0.0030(10) -0.0007(10)
N3 0.0132(9) 0.0160(10) 0.0153(10) 0.0009(8) 0.0036(8) 0.0000(8)
N4 0.0122(9) 0.0166(10) 0.0166(10) 0.0014(8) 0.0032(8) -0.0007(8)
C16 0.0135(11) 0.0172(12) 0.0178(12) 0.0011(9) 0.0009(9) 0.0011(9)
C17 0.0162(12) 0.0231(13) 0.0184(12) 0.0067(10) 0.0014(10) 0.0009(10)
C18 0.0144(11) 0.0189(12) 0.0172(12) 0.0019(9) 0.0017(9) -0.0013(9)
C19 0.0137(11) 0.0215(13) 0.0143(11) 0.0005(9) 0.0012(9) 0.0016(9)
C20 0.0158(12) 0.0218(13) 0.0196(13) 0.0010(10) 0.0018(10) 0.0047(10)
C21 0.0184(12) 0.0254(14) 0.0222(13) 0.0012(11) 0.0058(10) -0.0008(10)
C22 0.0142(11) 0.0306(15) 0.0204(13) -0.0021(11) 0.0047(10) 0.0029(10)
C23 0.0170(12) 0.0249(14) 0.0204(13) 0.0025(10) 0.0027(10) 0.0064(10)
C24 0.0180(12) 0.0216(13) 0.0198(13) 0.0041(10) 0.0043(10) 0.0014(10)
C25 0.0155(12) 0.0278(14) 0.0131(12) 0.0034(10) 0.0001(9) -0.0036(10)
C26 0.0191(12) 0.0321(15) 0.0167(12) 0.0035(11) 0.0029(10) 0.0008(11)
C27 0.0186(13) 0.0505(19) 0.0172(13) -0.0017(12) 0.0042(10) 0.0001(12)
C28 0.0199(13) 0.057(2) 0.0160(13) 0.0006(13) 0.0042(10) -0.0141(13)
C29 0.0325(16) 0.0428(18) 0.0183(14) 0.0051(12) 0.0025(12) -0.0168(14)
C30 0.0237(13) 0.0299(15) 0.0187(13) 0.0052(11) 0.0003(10) -0.0065(11)
O1 0.0135(8) 0.0137(9) 0.0137(8) 0.0009(6) 0.0008(6) 0.0001(6)
C31 0.0162(11) 0.0169(12) 0.0160(12) -0.0036(9) 0.0015(9) -0.0034(9)
C32 0.0215(12) 0.0139(12) 0.0258(14) -0.0035(10) 0.0072(10) -0.0014(10)
C33 0.0181(12) 0.0157(12) 0.0259(14) 0.0040(10) 0.0066(10) -0.0004(9)
C34 0.0166(11) 0.0178(12) 0.0155(12) 0.0040(9) 0.0015(9) 0.0036(9)
O2 0.0249(10) 0.0191(10) 0.0276(10) -0.0027(8) 0.0037(8) 0.0078(8)
C35 0.060(2) 0.0163(14) 0.0362(18) -0.0005(13) -0.0052(16) 0.0020(14)
C36 0.069(3) 0.0321(19) 0.048(2) -0.0201(16) -0.0278(19) 0.0319(18)
C37 0.051(2) 0.050(2) 0.044(2) -0.0037(17) 0.0064(17) 0.0200(18)
C38 0.0275(16) 0.062(2) 0.0327(17) -0.0084(16) 0.0043(13) 0.0257(16)
O3 0.0160(8) 0.0160(9) 0.0223(9) -0.0012(7) 0.0074(7) -0.0029(7)
C39 0.0151(12) 0.0256(14) 0.0237(13) -0.0038(11) 0.0087(10) -0.0042(10)
C40 0.0191(12) 0.0295(15) 0.0203(13) 0.0027(11) 0.0017(10) -0.0093(11)
C41 0.0275(14) 0.0223(14) 0.0230(14) 0.0051(11) 0.0005(11) -0.0084(11)
C42 0.0265(13) 0.0142(12) 0.0227(13) -0.0019(10) 0.0060(11) -0.0024(10)
O4 0.0366(12) 0.0359(12) 0.0296(11) 0.0027(9) 0.0040(9) 0.0000(10)
C43 0.045(2) 0.062(2) 0.0330(18) -0.0081(17) 0.0122(16) -0.0077(18)
C44 0.053(2) 0.056(2) 0.056(3) -0.0223(19) 0.027(2) -0.0164(19)
C45 0.0386(19) 0.043(2) 0.067(3) 0.0140(18) 0.0187(18) 0.0056(16)
C46 0.0226(14) 0.0477(19) 0.0279(16) 0.0062(14) 0.0055(12) -0.0017(13)
O5 0.090(3) 0.092(3) 0.082(3) 0.006(2) 0.015(2) 0.012(2)
C47 0.086(3) 0.052(2) 0.046(2) 0.0187(19) 0.026(2) 0.035(2)
C48 0.248(10) 0.058(4) 0.133(6) -0.059(4) 0.102(7) -0.054(5)
C49 0.050(3) 0.392(16) 0.071(4) -0.057(7) -0.013(3) 0.060(6)
C50 0.063(3) 0.074(3) 0.0293(18) 0.0256(18) 0.0210(18) 0.045(2)

loop_
_atom_type_symbol
_atom_type_description
_atom_type_scat_dispersion_real
_atom_type_scat_dispersion_imag
_atom_type_scat_source
C C 0.0033 0.0016 'International Tables Vol C Tables 4.2.6.8 and 6.1.1.4'
H H 0.0000 0.0000 'International Tables Vol C Tables 4.2.6.8 and 6.1.1.4'
N N 0.0061 0.0033 'International Tables Vol C Tables 4.2.6.8 and 6.1.1.4'
O O 0.0106 0.0060 'International Tables Vol C Tables 4.2.6.8 and 6.1.1.4'
Mg Mg 0.0486 0.0363 'International Tables Vol C Tables 4.2.6.8 and 6.1.1.4'
Br Br -0.2901 2.4595 'International Tables Vol C Tables 4.2.6.8 and 6.1.1.4'

loop_
_geom_angle_atom_site_label_1
_geom_angle_atom_site_label_2
_geom_angle_atom_site_label_3
_geom_angle
O2 Mg1 N1 93.71(8)
O2 Mg1 N3 91.15(8)
N1 Mg1 N3 112.17(9)
O2 Mg1 O1 169.37(8)
N1 Mg1 O1 82.99(7)
N3 Mg1 O1 80.84(7)
O2 Mg1 Br1 97.56(6)
N1 Mg1 Br1 119.52(7)
N3 Mg1 Br1 126.68(7)
O1 Mg1 Br1 92.84(5)
O2 Mg1 Mg2 126.96(7)
N1 Mg1 Mg2 61.85(6)
N3 Mg1 Mg2 62.08(6)
O1 Mg1 Mg2 42.80(4)
Br1 Mg1 Mg2 135.42(3)
O3 Mg2 N2 91.71(8)
O3 Mg2 N4 96.11(8)
N2 Mg2 N4 111.60(9)
O3 Mg2 O1 171.71(8)
N2 Mg2 O1 81.00(7)
N4 Mg2 O1 83.05(7)
O3 Mg2 Br2 96.73(6)
N2 Mg2 Br2 127.19(7)
N4 Mg2 Br2 119.06(7)
O1 Mg2 Br2 90.85(5)
O3 Mg2 Mg1 130.23(6)
N2 Mg2 Mg1 62.10(6)
N4 Mg2 Mg1 61.87(6)
O1 Mg2 Mg1 42.42(5)
Br2 Mg2 Mg1 133.01(3)
C1 N1 N2 107.97(19)
C1 N1 Mg1 133.40(17)
N2 N1 Mg1 118.30(15)
C3 N2 N1 107.40(19)
C3 N2 Mg2 133.20(16)
N1 N2 Mg2 117.26(15)
N1 C1 C2 109.8(2)
N1 C1 C4 122.6(2)
C2 C1 C4 127.5(2)
C1 C2 C3 104.8(2)
N2 C3 C2 110.0(2)
N2 C3 C10 123.0(2)
C2 C3 C10 126.7(2)
C5 C4 C9 119.1(2)
C5 C4 C1 120.4(2)
C9 C4 C1 120.5(2)
C6 C5 C4 120.3(3)
C7 C6 C5 120.0(3)
C8 C7 C6 120.0(2)
C7 C8 C9 120.1(3)
C8 C9 C4 120.4(3)
C15 C10 C11 118.7(2)
C15 C10 C3 121.0(2)
C11 C10 C3 120.2(2)
C12 C11 C10 120.7(3)
C13 C12 C11 120.3(3)
C14 C13 C12 119.4(2)
C13 C14 C15 120.5(3)
C14 C15 C10 120.3(3)
C16 N3 N4 107.78(19)
C16 N3 Mg1 132.77(17)
N4 N3 Mg1 117.25(15)
C18 N4 N3 107.68(19)
C18 N4 Mg2 134.20(16)
N3 N4 Mg2 117.96(15)
N3 C16 C17 109.8(2)
N3 C16 C19 122.8(2)
C17 C16 C19 127.3(2)
C18 C17 C16 105.0(2)
N4 C18 C17 109.7(2)
N4 C18 C25 122.7(2)
C17 C18 C25 127.6(2)
C24 C19 C20 118.5(2)
C24 C19 C16 120.4(2)
C20 C19 C16 121.1(2)
C21 C20 C19 120.5(2)
C22 C21 C20 120.6(3)
C21 C22 C23 119.5(2)
C22 C23 C24 120.2(2)
C23 C24 C19 120.7(2)
C26 C25 C30 119.0(2)
C26 C25 C18 120.7(2)
C30 C25 C18 120.3(2)
C27 C26 C25 120.4(3)
C28 C27 C26 120.1(3)
C29 C28 C27 120.1(3)
C28 C29 C30 120.1(3)
C25 C30 C29 120.2(3)
C31 O1 C34 108.29(18)
C31 O1 Mg1 112.84(13)
C34 O1 Mg1 113.73(13)
C31 O1 Mg2 113.87(13)
C34 O1 Mg2 113.01(13)
Mg1 O1 Mg2 94.78(7)
O1 C31 C32 105.72(19)
C31 C32 C33 102.3(2)
C34 C33 C32 102.7(2)
O1 C34 C33 105.28(19)
C35 O2 C38 109.4(2)
C35 O2 Mg1 123.31(19)
C38 O2 Mg1 127.2(2)
O2 C35 C36 102.2(3)
C37 C36 C35 104.6(3)
C38 C37 C36 101.1(3)
C37 C38 O2 107.8(3)
C42 O3 C39 109.67(19)
C42 O3 Mg2 122.65(15)
C39 O3 Mg2 127.65(15)
O3 C39 C40 105.3(2)
C39 C40 C41 103.0(2)
C42 C41 C40 102.0(2)
O3 C42 C41 105.2(2)
C46 O4 C43 106.9(2)
O4 C43 C44 104.8(3)
C43 C44 C45 102.9(3)
C46 C45 C44 104.1(2)
O4 C46 C45 106.6(2)
C50 O5 C47 110.7(3)
O5 C47 C48 103.7(3)
C47 C48 C49 101.1(4)
C50 C49 C48 104.1(3)
O5 C50 C49 96.9(4)

loop_
_geom_bond_atom_site_label_1
_geom_bond_atom_site_label_2
_geom_bond_distance
Br1 Mg1 2.4783(8)
Br2 Mg2 2.4820(8)
Mg1 O2 2.050(2)
Mg1 N1 2.098(2)
Mg1 N3 2.108(2)
Mg1 O1 2.2681(18)
Mg1 Mg2 3.3508(11)
Mg2 O3 2.0524(19)
Mg2 N2 2.104(2)
Mg2 N4 2.105(2)
Mg2 O1 2.2847(18)
N1 C1 1.354(3)
N1 N2 1.381(3)
N2 C3 1.354(3)
C1 C2 1.389(3)
C1 C4 1.482(3)
C2 C3 1.393(3)
C3 C10 1.476(3)
C4 C5 1.395(4)
C4 C9 1.395(4)
C5 C6 1.394(4)
C6 C7 1.389(4)
C7 C8 1.384(4)
C8 C9 1.393(4)
C10 C15 1.395(4)
C10 C11 1.395(4)
C11 C12 1.389(4)
C12 C13 1.387(4)
C13 C14 1.387(4)
C14 C15 1.393(4)
N3 C16 1.354(3)
N3 N4 1.379(3)
N4 C18 1.358(3)
C16 C17 1.390(3)
C16 C19 1.474(3)
C17 C18 1.389(3)
C18 C25 1.480(3)
C19 C24 1.397(4)
C19 C20 1.400(4)
C20 C21 1.389(3)
C21 C22 1.386(4)
C22 C23 1.387(4)
C23 C24 1.393(3)
C25 C26 1.393(4)
C25 C30 1.393(4)
C26 C27 1.390(4)
C27 C28 1.385(5)
C28 C29 1.378(5)
C29 C30 1.397(4)
O1 C31 1.482(3)
O1 C34 1.483(3)
C31 C32 1.514(4)
C32 C33 1.529(4)
C33 C34 1.513(4)
O2 C35 1.438(4)
O2 C38 1.470(4)
C35 C36 1.567(5)
C36 C37 1.486(6)
C37 C38 1.469(5)
O3 C42 1.451(3)
O3 C39 1.464(3)
C39 C40 1.512(4)
C40 C41 1.525(4)
C41 C42 1.515(4)
O4 C46 1.413(4)
O4 C43 1.418(4)
C43 C44 1.5391(10)
C44 C45 1.5399(10)
C45 C46 1.5393(10)
O5 C50 1.372(5)
O5 C47 1.453(5)
C47 C48 1.5383(10)
C48 C49 1.5386(10)
C49 C50 1.5384(10)

loop_
_geom_torsion_atom_site_label_1
_geom_torsion_atom_site_label_2
_geom_torsion_atom_site_label_3
_geom_torsion_atom_site_label_4
_geom_torsion
O2 Mg1 Mg2 O3 9.19(12)
N1 Mg1 Mg2 O3 -62.71(10)
N3 Mg1 Mg2 O3 77.45(10)
O1 Mg1 Mg2 O3 -174.67(10)
Br1 Mg1 Mg2 O3 -167.38(8)
O2 Mg1 Mg2 N2 75.38(10)
N1 Mg1 Mg2 N2 3.48(9)
N3 Mg1 Mg2 N2 143.64(10)
O1 Mg1 Mg2 N2 -108.49(9)
Br1 Mg1 Mg2 N2 -101.19(8)
O2 Mg1 Mg2 N4 -63.69(10)
N1 Mg1 Mg2 N4 -135.59(10)
N3 Mg1 Mg2 N4 4.57(9)
O1 Mg1 Mg2 N4 112.44(9)
Br1 Mg1 Mg2 N4 119.74(8)
O2 Mg1 Mg2 O1 -176.13(10)
N1 Mg1 Mg2 O1 111.96(9)
N3 Mg1 Mg2 O1 -107.88(9)
Br1 Mg1 Mg2 O1 7.29(7)
O2 Mg1 Mg2 Br2 -168.43(8)
N1 Mg1 Mg2 Br2 119.67(8)
N3 Mg1 Mg2 Br2 -100.17(8)
O1 Mg1 Mg2 Br2 7.71(7)
Br1 Mg1 Mg2 Br2 15.00(8)
O2 Mg1 N1 C1 36.7(2)
N3 Mg1 N1 C1 129.5(2)
O1 Mg1 N1 C1 -153.4(2)
Br1 Mg1 N1 C1 -64.1(2)
Mg2 Mg1 N1 C1 167.2(3)
O2 Mg1 N1 N2 -135.76(17)
N3 Mg1 N1 N2 -43.00(19)
O1 Mg1 N1 N2 34.09(16)
Br1 Mg1 N1 N2 123.40(15)
Mg2 Mg1 N1 N2 -5.32(14)
C1 N1 N2 C3 -0.3(3)
Mg1 N1 N2 C3 174.01(16)
C1 N1 N2 Mg2 -165.84(16)
Mg1 N1 N2 Mg2 8.4(2)
O3 Mg2 N2 C3 -30.5(2)
N4 Mg2 N2 C3 -127.8(2)
O1 Mg2 N2 C3 153.4(2)
Br2 Mg2 N2 C3 69.2(2)
Mg1 Mg2 N2 C3 -166.2(3)
O3 Mg2 N2 N1 130.43(17)
N4 Mg2 N2 N1 33.18(19)
O1 Mg2 N2 N1 -45.61(16)
Br2 Mg2 N2 N1 -129.79(15)
Mg1 Mg2 N2 N1 -5.24(14)
N2 N1 C1 C2 0.9(3)
Mg1 N1 C1 C2 -172.13(18)
N2 N1 C1 C4 -176.3(2)
Mg1 N1 C1 C4 10.6(4)
N1 C1 C2 C3 -1.2(3)
C4 C1 C2 C3 175.9(3)
N1 N2 C3 C2 -0.5(3)
Mg2 N2 C3 C2 161.83(19)
N1 N2 C3 C10 174.7(2)
Mg2 N2 C3 C10 -23.0(4)
C1 C2 C3 N2 1.0(3)
C1 C2 C3 C10 -173.9(2)
N1 C1 C4 C5 -133.4(3)
C2 C1 C4 C5 49.9(4)
N1 C1 C4 C9 48.4(4)
C2 C1 C4 C9 -128.3(3)
C9 C4 C5 C6 -1.9(4)
C1 C4 C5 C6 179.8(2)
C4 C5 C6 C7 0.0(4)
C5 C6 C7 C8 1.8(4)
C6 C7 C8 C9 -1.6(4)
C7 C8 C9 C4 -0.3(4)
C5 C4 C9 C8 2.1(4)
C1 C4 C9 C8 -179.7(2)
N2 C3 C10 C15 -42.3(4)
C2 C3 C10 C15 132.0(3)
N2 C3 C10 C11 141.0(3)
C2 C3 C10 C11 -44.7(4)
C15 C10 C11 C12 0.3(4)
C3 C10 C11 C12 177.1(2)
C10 C11 C12 C13 -0.3(4)
C11 C12 C13 C14 0.4(4)
C12 C13 C14 C15 -0.6(4)
C13 C14 C15 C10 0.7(4)
C11 C10 C15 C14 -0.5(4)
C3 C10 C15 C14 -177.3(2)
O2 Mg1 N3 C16 -35.6(2)
N1 Mg1 N3 C16 -130.1(2)
O1 Mg1 N3 C16 151.4(2)
Br1 Mg1 N3 C16 64.7(2)
Mg2 Mg1 N3 C16 -167.7(2)
O2 Mg1 N3 N4 125.15(17)
N1 Mg1 N3 N4 30.67(19)
O1 Mg1 N3 N4 -47.84(16)
Br1 Mg1 N3 N4 -134.55(14)
Mg2 Mg1 N3 N4 -6.92(14)
C16 N3 N4 C18 0.4(3)
Mg1 N3 N4 C18 -164.95(16)
C16 N3 N4 Mg2 176.37(16)
Mg1 N3 N4 Mg2 11.1(2)
O3 Mg2 N4 C18 34.9(2)
N2 Mg2 N4 C18 129.2(2)
O1 Mg2 N4 C18 -153.4(2)
Br2 Mg2 N4 C18 -66.3(2)
Mg1 Mg2 N4 C18 167.7(3)
O3 Mg2 N4 N3 -139.78(17)
N2 Mg2 N4 N3 -45.50(19)
O1 Mg2 N4 N3 31.92(16)
Br2 Mg2 N4 N3 119.02(16)
Mg1 Mg2 N4 N3 -6.99(14)
N4 N3 C16 C17 -1.2(3)
Mg1 N3 C16 C17 160.91(19)
N4 N3 C16 C19 175.4(2)
Mg1 N3 C16 C19 -22.4(4)
N3 C16 C17 C18 1.5(3)
C19 C16 C17 C18 -174.9(2)
N3 N4 C18 C17 0.6(3)
Mg2 N4 C18 C17 -174.47(19)
N3 N4 C18 C25 -176.7(2)
Mg2 N4 C18 C25 8.2(4)
C16 C17 C18 N4 -1.3(3)
C16 C17 C18 C25 175.9(3)
N3 C16 C19 C24 142.2(3)
C17 C16 C19 C24 -41.8(4)
N3 C16 C19 C20 -40.9(4)
C17 C16 C19 C20 135.1(3)
C24 C19 C20 C21 -0.4(4)
C16 C19 C20 C21 -177.4(2)
C19 C20 C21 C22 0.2(4)
C20 C21 C22 C23 -0.3(4)
C21 C22 C23 C24 0.6(4)
C22 C23 C24 C19 -0.8(4)
C20 C19 C24 C23 0.7(4)
C16 C19 C24 C23 177.7(2)
N4 C18 C25 C26 46.4(4)
C17 C18 C25 C26 -130.4(3)
N4 C18 C25 C30 -134.2(3)
C17 C18 C25 C30 48.9(4)
C30 C25 C26 C27 2.5(4)
C18 C25 C26 C27 -178.1(2)
C25 C26 C27 C28 -0.4(4)
C26 C27 C28 C29 -1.9(4)
C27 C28 C29 C30 2.2(4)
C26 C25 C30 C29 -2.2(4)
C18 C25 C30 C29 178.4(2)
C28 C29 C30 C25 -0.1(4)
O2 Mg1 O1 C31 -101.4(4)
N1 Mg1 O1 C31 -173.90(15)
N3 Mg1 O1 C31 -60.01(15)
Br1 Mg1 O1 C31 66.70(14)
Mg2 Mg1 O1 C31 -118.42(16)
O2 Mg1 O1 C34 134.7(4)
N1 Mg1 O1 C34 62.25(15)
N3 Mg1 O1 C34 176.14(15)
Br1 Mg1 O1 C34 -57.15(14)
Mg2 Mg1 O1 C34 117.73(16)
O2 Mg1 O1 Mg2 17.0(4)
N1 Mg1 O1 Mg2 -55.48(7)
N3 Mg1 O1 Mg2 58.41(7)
Br1 Mg1 O1 Mg2 -174.88(5)
O3 Mg2 O1 C31 147.0(5)
N2 Mg2 O1 C31 175.64(15)
N4 Mg2 O1 C31 62.39(15)
Br2 Mg2 O1 C31 -56.79(14)
Mg1 Mg2 O1 C31 117.58(16)
O3 Mg2 O1 C34 -88.9(5)
N2 Mg2 O1 C34 -60.26(15)
N4 Mg2 O1 C34 -173.51(15)
Br2 Mg2 O1 C34 67.31(14)
Mg1 Mg2 O1 C34 -118.31(16)
O3 Mg2 O1 Mg1 29.5(5)
N2 Mg2 O1 Mg1 58.06(7)
N4 Mg2 O1 Mg1 -55.19(8)
Br2 Mg2 O1 Mg1 -174.37(5)
C34 O1 C31 C32 -11.8(2)
Mg1 O1 C31 C32 -138.62(16)
Mg2 O1 C31 C32 114.81(17)
O1 C31 C32 C33 31.8(2)
C31 C32 C33 C34 -39.5(2)
C31 O1 C34 C33 -13.4(2)
Mg1 O1 C34 C33 112.94(17)
Mg2 O1 C34 C33 -140.46(15)
C32 C33 C34 O1 32.8(2)
N1 Mg1 O2 C35 56.3(2)
N3 Mg1 O2 C35 -56.0(2)
O1 Mg1 O2 C35 -15.2(6)
Br1 Mg1 O2 C35 176.7(2)
Mg2 Mg1 O2 C35 -0.8(2)
N1 Mg1 O2 C38 -127.1(2)
N3 Mg1 O2 C38 120.6(2)
O1 Mg1 O2 C38 161.4(4)
Br1 Mg1 O2 C38 -6.7(2)
Mg2 Mg1 O2 C38 175.74(19)
C38 O2 C35 C36 11.3(3)
Mg1 O2 C35 C36 -171.58(18)
O2 C35 C36 C37 -31.2(3)
C35 C36 C37 C38 38.3(4)
C36 C37 C38 O2 -31.9(4)
C35 O2 C38 C37 12.7(3)
Mg1 O2 C38 C37 -164.3(2)
N2 Mg2 O3 C42 -58.14(19)
N4 Mg2 O3 C42 53.79(19)
O1 Mg2 O3 C42 -29.9(6)
Br2 Mg2 O3 C42 174.09(17)
Mg1 Mg2 O3 C42 -4.2(2)
N2 Mg2 O3 C39 119.7(2)
N4 Mg2 O3 C39 -128.35(19)
O1 Mg2 O3 C39 147.9(5)
Br2 Mg2 O3 C39 -8.06(19)
Mg1 Mg2 O3 C39 173.70(16)
C42 O3 C39 C40 8.4(3)
Mg2 O3 C39 C40 -169.67(16)
O3 C39 C40 C41 -29.2(3)
C39 C40 C41 C42 38.3(3)
C39 O3 C42 C41 16.1(3)
Mg2 O3 C42 C41 -165.71(16)
C40 C41 C42 O3 -33.6(3)
C46 O4 C43 C44 40.0(3)
O4 C43 C44 C45 -30.1(4)
C43 C44 C45 C46 10.2(4)
C43 O4 C46 C45 -33.2(3)
C44 C45 C46 O4 12.8(4)
C50 O5 C47 C48 -30.7(6)
O5 C47 C48 C49 -1.1(6)
C47 C48 C49 C50 27.9(6)
C47 O5 C50 C49 47.1(5)
C48 C49 C50 O5 -45.2(6)
